data_7156835
loop_
_publ_author_name
'Otevrel, Jan'
'Svestka, David'
'Bobal, Pavel'

_publ_section_title
;
 Bianthryl-based organocatalysts for the asymmetric Henry reaction of
 fluoroketones.
;
_journal_issue 21
_journal_name_full 'Organic &amp; biomolecular chemistry'
_journal_page_first 5244
_journal_page_last 5248
_journal_paper_doi 10.1039/c9ob00884e
_journal_volume 17
_journal_year 2019
_chemical_absolute_configuration syn
_chemical_formula_sum 'C10 H10 F3 N O2'
_chemical_formula_weight 233.19
_chemical_name_systematic N-(3,3,3-trifluoro-2-hydroxy-2-phenylpropyl)formamide
_space_group_crystal_system monoclinic
_space_group_IT_number 4
_space_group_name_Hall 'P 2yb'
_space_group_name_H-M_alt 'P 1 21 1'
_symmetry_space_group_name_Hall 'P 2yb'
_symmetry_space_group_name_H-M 'P 1 21 1'
_atom_sites_solution_hydrogens mixed
_audit_creation_method SHELXL-2014/7
_audit_update_record
;
2019-03-26 deposited with the CCDC.    2019-05-07 downloaded from the CCDC.
;
_cell_angle_alpha 90
_cell_angle_beta 95.148(6)
_cell_angle_gamma 90
_cell_formula_units_Z 4
_cell_length_a 6.6617(5)
_cell_length_b 6.6834(5)
_cell_length_c 22.736(2)
_cell_measurement_reflns_used 18219
_cell_measurement_temperature 120(2)
_cell_measurement_theta_max 27.5
_cell_measurement_theta_min 1.8
_cell_volume 1008.19(14)
_computing_structure_refinement 'SHELXL-2014/7 (Sheldrick, 2014)'
_diffrn_ambient_temperature 120(2)
_diffrn_detector CCD
_diffrn_detector_area_resol_mean 22.2222
_diffrn_measured_fraction_theta_full 0.986
_diffrn_measured_fraction_theta_max 0.986
_diffrn_measurement_device
;
AFC11 (Right): Eulerian 3 circle
;
_diffrn_measurement_device_type
;
Rigaku Saturn944+ (2x2 bin mode)
;
_diffrn_measurement_method 'profile data from \w-scans'
_diffrn_measurement_specimen_support Fiber
_diffrn_radiation_monochromator Multilayer
_diffrn_radiation_type MoK\a
_diffrn_radiation_wavelength 0.71073
_diffrn_reflns_av_R_equivalents 0.0480
_diffrn_reflns_av_unetI/netI 0.0506
_diffrn_reflns_Laue_measured_fraction_full 0.986
_diffrn_reflns_Laue_measured_fraction_max 0.986
_diffrn_reflns_limit_h_max 7
_diffrn_reflns_limit_h_min -7
_diffrn_reflns_limit_k_max 7
_diffrn_reflns_limit_k_min -7
_diffrn_reflns_limit_l_max 27
_diffrn_reflns_limit_l_min -27
_diffrn_reflns_number 8823
_diffrn_reflns_point_group_measured_fraction_full 0.956
_diffrn_reflns_point_group_measured_fraction_max 0.956
_diffrn_reflns_theta_full 24.998
_diffrn_reflns_theta_max 24.998
_diffrn_reflns_theta_min 1.799
_diffrn_source 'Rotating Anode'
_exptl_absorpt_coefficient_mu 0.143
_exptl_absorpt_correction_T_max 1.000
_exptl_absorpt_correction_T_min 0.337
_exptl_absorpt_correction_type multi-scan
_exptl_absorpt_process_details
;
CrystalClear-SM Expert 2.1 b32 (Rigaku, 2014)
;
_exptl_crystal_colour colorless
_exptl_crystal_density_diffrn 1.536
_exptl_crystal_description Prism
_exptl_crystal_F_000 480
_exptl_crystal_size_max 0.180
_exptl_crystal_size_mid 0.130
_exptl_crystal_size_min 0.100
_refine_diff_density_max 0.185
_refine_diff_density_min -0.249
_refine_diff_density_rms 0.048
_refine_ls_abs_structure_details
;
 Flack x determined using 1311 quotients [(I+)-(I-)]/[(I+)+(I-)]
 (Parsons, Flack and Wagner, Acta Cryst. B69 (2013) 249-259).
;
_refine_ls_abs_structure_Flack -0.2(3)
_refine_ls_extinction_method none
_refine_ls_goodness_of_fit_ref 0.965
_refine_ls_hydrogen_treatment constr
_refine_ls_matrix_type full
_refine_ls_number_parameters 289
_refine_ls_number_reflns 3385
_refine_ls_number_restraints 1
_refine_ls_restrained_S_all 0.965
_refine_ls_R_factor_all 0.0342
_refine_ls_R_factor_gt 0.0315
_refine_ls_shift/su_max 0.000
_refine_ls_shift/su_mean 0.000
_refine_ls_structure_factor_coef Fsqd
_refine_ls_weighting_details 'w=1/[\s^2^(Fo^2^)+(0.0375P)^2^+0.2500P] where P=(Fo^2^+2Fc^2^)/3'
_refine_ls_weighting_scheme calc
_refine_ls_wR_factor_gt 0.0731
_refine_ls_wR_factor_ref 0.0748
_reflns_Friedel_coverage 0.774
_reflns_Friedel_fraction_full 0.921
_reflns_Friedel_fraction_max 0.921
_reflns_number_gt 3171
_reflns_number_total 3385
_reflns_threshold_expression 'I > 2\s(I)'
_cod_data_source_file c9ob00884e2.cif
_cod_data_source_block 0212a
_cod_depositor_comments
;
The following automatic conversions were performed:

'_exptl_absorpt_correction_type' value 'Multi-scan' changed to
'multi-scan' according to
/home/data/users/saulius/crontab/automatic-downloads/rss-feeds/RSC/lib/dictionaries/cif_core.dic
dictionary named 'cif_core.dic' version 2.4.2 from 2011-04-26.

Automatic conversion script
Id: cif_fix_values 4973 2017-02-22 13:04:09Z antanas 

 Adding full bibliography for 7156835.cif.
;
_cod_database_code 7156835
_shelx_shelxl_version_number 2014/7
_shelx_space_group_comment
;
The symmetry employed for this shelxl refinement is uniquely defined
by the following loop, which should always be used as a source of
symmetry information in preference to the above space-group names.
They are only intended as comments.
;
_shelx_estimated_absorpt_t_min 0.975
_shelx_estimated_absorpt_t_max 0.986

loop_
_space_group_symop_operation_xyz
'x, y, z'
'-x, y+1/2, -z'

loop_
_atom_site_label
_atom_site_type_symbol
_atom_site_fract_x
_atom_site_fract_y
_atom_site_fract_z
_atom_site_U_iso_or_equiv
_atom_site_adp_type
_atom_site_occupancy
_atom_site_site_symmetry_order
_atom_site_calc_flag
_atom_site_refinement_flags_posn
_atom_site_refinement_flags_adp
F1A F 0.1814(3) 0.0253(3) 0.35795(7) 0.0306(4) Uani 1 1 d . .
F2A F 0.3105(2) 0.2951(3) 0.39705(6) 0.0283(4) Uani 1 1 d . .
F3A F 0.3172(2) 0.2423(3) 0.30419(6) 0.0258(4) Uani 1 1 d . .
O1A O 0.0525(3) 0.5280(3) 0.32653(7) 0.0182(4) Uani 1 1 d . .
H1AO H -0.0481 0.6145 0.3262 0.027 Uiso 1 1 d R U
O2A O -0.0960(3) -0.0292(3) 0.19169(8) 0.0236(4) Uani 1 1 d . .
N1A N -0.0488(3) 0.2818(3) 0.22972(9) 0.0184(5) Uani 1 1 d . .
H1A H -0.0035 0.4029 0.2234 0.022 Uiso 1 1 d R U
C1A C -0.0006(4) 0.3282(4) 0.33861(10) 0.0169(5) Uani 1 1 d . .
C2A C 0.2026(4) 0.2225(4) 0.34941(10) 0.0193(5) Uani 1 1 d . .
C3A C -0.1102(4) 0.3089(4) 0.39465(10) 0.0177(5) Uani 1 1 d . .
C4A C -0.1949(4) 0.1274(5) 0.40957(12) 0.0217(6) Uani 1 1 d . .
H4A H -0.1919 0.0161 0.3837 0.026 Uiso 1 1 calc R U
C5A C -0.2836(4) 0.1087(5) 0.46224(12) 0.0269(6) Uani 1 1 d . .
H5A H -0.3383 -0.0163 0.4727 0.032 Uiso 1 1 calc R U
C6A C -0.2930(4) 0.2706(5) 0.49952(11) 0.0294(7) Uani 1 1 d . .
H6A H -0.3544 0.2571 0.5354 0.035 Uiso 1 1 calc R U
C7A C -0.2128(4) 0.4526(5) 0.48462(12) 0.0289(7) Uani 1 1 d . .
H7A H -0.2213 0.5646 0.5100 0.035 Uiso 1 1 calc R U
C8A C -0.1198(4) 0.4722(4) 0.43244(11) 0.0221(6) Uani 1 1 d . .
H8A H -0.0629 0.5969 0.4226 0.027 Uiso 1 1 calc R U
C9A C -0.1313(4) 0.2392(4) 0.28570(10) 0.0190(5) Uani 1 1 d . .
H9A1 H -0.1409 0.0925 0.2908 0.023 Uiso 1 1 calc R U
H9A2 H -0.2691 0.2953 0.2848 0.023 Uiso 1 1 calc R U
C10A C -0.0392(4) 0.1451(4) 0.18810(11) 0.0181(5) Uani 1 1 d . .
H10A H 0.0157 0.1845 0.1527 0.022 Uiso 1 1 calc R U
F1B F 0.6170(2) -0.4612(3) 0.14718(7) 0.0301(4) Uani 1 1 d . .
F2B F 0.3404(3) -0.5866(2) 0.10640(7) 0.0305(4) Uani 1 1 d . .
F3B F 0.4169(3) -0.6219(2) 0.19943(7) 0.0261(4) Uani 1 1 d . .
O1B O 0.1176(3) -0.3579(3) 0.17741(7) 0.0174(4) Uani 1 1 d . .
H1BO H 0.0378 -0.2450 0.1801 0.026 Uiso 1 1 d R U
O2B O 0.7215(3) -0.2565(3) 0.30853(8) 0.0246(4) Uani 1 1 d . .
N1B N 0.3939(3) -0.2797(3) 0.27341(8) 0.0180(4) Uani 1 1 d . .
H1B H 0.2738 -0.3226 0.2807 0.022 Uiso 1 1 d R U
C1B C 0.3128(4) -0.2960(4) 0.16491(10) 0.0150(5) Uani 1 1 d . .
C2B C 0.4217(4) -0.4918(4) 0.15440(10) 0.0205(6) Uani 1 1 d . .
C3B C 0.3078(4) -0.1723(4) 0.10822(10) 0.0158(5) Uani 1 1 d . .
C4B C 0.1330(4) -0.1654(4) 0.06994(10) 0.0202(6) Uani 1 1 d . .
H4B H 0.0158 -0.2344 0.0797 0.024 Uiso 1 1 calc R U
C5B C 0.1288(4) -0.0582(4) 0.01750(11) 0.0246(6) Uani 1 1 d . .
H5B H 0.0083 -0.0524 -0.0082 0.030 Uiso 1 1 calc R U
C6B C 0.2998(4) 0.0401(4) 0.00254(11) 0.0237(6) Uani 1 1 d . .
H6B H 0.2973 0.1115 -0.0336 0.028 Uiso 1 1 calc R U
C7B C 0.4740(4) 0.0343(4) 0.04023(11) 0.0222(6) Uani 1 1 d . .
H7B H 0.5909 0.1028 0.0300 0.027 Uiso 1 1 calc R U
C8B C 0.4793(4) -0.0711(4) 0.09302(11) 0.0191(5) Uani 1 1 d . .
H8B H 0.5996 -0.0744 0.1188 0.023 Uiso 1 1 calc R U
C9B C 0.4152(4) -0.1791(4) 0.21761(11) 0.0184(5) Uani 1 1 d . .
H9B1 H 0.5602 -0.1631 0.2123 0.022 Uiso 1 1 calc R U
H9B2 H 0.3548 -0.0439 0.2186 0.022 Uiso 1 1 calc R U
C10B C 0.5467(4) -0.3101(4) 0.31330(11) 0.0186(5) Uani 1 1 d . .
H10B H 0.5201 -0.3785 0.3484 0.022 Uiso 1 1 calc R U

loop_
_atom_site_aniso_label
_atom_site_aniso_U_11
_atom_site_aniso_U_22
_atom_site_aniso_U_33
_atom_site_aniso_U_23
_atom_site_aniso_U_13
_atom_site_aniso_U_12
F1A 0.0310(9) 0.0215(9) 0.0409(9) 0.0089(7) 0.0124(7) 0.0096(7)
F2A 0.0193(8) 0.0436(11) 0.0212(7) 0.0008(7) -0.0031(6) 0.0056(7)
F3A 0.0197(8) 0.0357(10) 0.0234(7) 0.0056(7) 0.0097(6) 0.0075(7)
O1A 0.0150(9) 0.0152(9) 0.0246(8) 0.0005(7) 0.0035(7) -0.0012(7)
O2A 0.0204(10) 0.0189(10) 0.0324(10) -0.0054(8) 0.0079(8) -0.0029(8)
N1A 0.0240(12) 0.0133(11) 0.0181(10) 0.0007(8) 0.0023(8) -0.0029(9)
C1A 0.0168(13) 0.0149(13) 0.0190(11) 0.0005(10) 0.0020(10) 0.0011(10)
C2A 0.0187(14) 0.0226(14) 0.0168(11) 0.0027(11) 0.0029(10) 0.0000(11)
C3A 0.0125(12) 0.0224(13) 0.0179(11) -0.0010(10) -0.0010(9) 0.0023(10)
C4A 0.0166(13) 0.0246(14) 0.0239(12) 0.0016(11) 0.0024(10) -0.0019(11)
C5A 0.0167(14) 0.0370(17) 0.0276(13) 0.0093(13) 0.0046(11) -0.0006(12)
C6A 0.0195(14) 0.052(2) 0.0174(12) 0.0056(12) 0.0056(10) 0.0079(13)
C7A 0.0269(15) 0.0417(19) 0.0181(12) -0.0058(12) 0.0012(11) 0.0089(14)
C8A 0.0222(14) 0.0246(15) 0.0192(12) -0.0023(11) -0.0001(10) 0.0031(11)
C9A 0.0202(13) 0.0196(13) 0.0170(11) -0.0009(11) 0.0014(9) -0.0018(10)
C10A 0.0162(13) 0.0211(15) 0.0168(12) -0.0012(11) 0.0003(9) 0.0004(11)
F1B 0.0239(9) 0.0303(9) 0.0377(9) 0.0079(7) 0.0120(7) 0.0108(7)
F2B 0.0488(11) 0.0193(9) 0.0231(7) -0.0065(6) 0.0014(7) 0.0076(7)
F3B 0.0363(10) 0.0185(8) 0.0245(7) 0.0075(6) 0.0084(7) 0.0071(7)
O1B 0.0157(9) 0.0137(9) 0.0233(8) 0.0010(7) 0.0035(7) -0.0021(7)
O2B 0.0181(10) 0.0220(10) 0.0327(10) 0.0053(9) -0.0035(7) -0.0018(8)
N1B 0.0151(10) 0.0227(12) 0.0166(9) -0.0001(9) 0.0031(8) -0.0019(9)
C1B 0.0142(12) 0.0139(13) 0.0169(11) 0.0007(10) 0.0022(9) 0.0002(10)
C2B 0.0272(15) 0.0186(14) 0.0161(11) 0.0037(11) 0.0045(10) 0.0039(11)
C3B 0.0190(13) 0.0116(12) 0.0169(11) -0.0009(10) 0.0028(9) 0.0012(10)
C4B 0.0208(14) 0.0213(14) 0.0183(12) 0.0002(10) 0.0005(10) -0.0008(11)
C5B 0.0283(15) 0.0246(15) 0.0203(12) 0.0026(11) -0.0017(10) 0.0036(12)
C6B 0.0325(15) 0.0170(14) 0.0220(12) 0.0048(11) 0.0046(11) 0.0039(12)
C7B 0.0253(14) 0.0176(13) 0.0245(12) 0.0011(11) 0.0074(10) -0.0019(11)
C8B 0.0187(13) 0.0171(13) 0.0214(12) -0.0014(10) 0.0020(10) 0.0006(11)
C9B 0.0186(14) 0.0193(14) 0.0171(11) 0.0010(10) 0.0000(9) -0.0026(11)
C10B 0.0219(14) 0.0139(13) 0.0199(12) -0.0003(10) 0.0013(10) -0.0023(10)

loop_
_atom_type_symbol
_atom_type_description
_atom_type_scat_dispersion_real
_atom_type_scat_dispersion_imag
_atom_type_scat_source
C C 0.0033 0.0016 'International Tables Vol C Tables 4.2.6.8 and 6.1.1.4'
H H 0.0000 0.0000 'International Tables Vol C Tables 4.2.6.8 and 6.1.1.4'
F F 0.0171 0.0103 'International Tables Vol C Tables 4.2.6.8 and 6.1.1.4'
N N 0.0061 0.0033 'International Tables Vol C Tables 4.2.6.8 and 6.1.1.4'
O O 0.0106 0.0060 'International Tables Vol C Tables 4.2.6.8 and 6.1.1.4'

loop_
_geom_angle_atom_site_label_1
_geom_angle_atom_site_label_2
_geom_angle_atom_site_label_3
_geom_angle
C10A N1A C9A 122.4(2)
O1A C1A C2A 103.5(2)
O1A C1A C3A 112.8(2)
C2A C1A C3A 108.0(2)
O1A C1A C9A 110.3(2)
C2A C1A C9A 112.2(2)
C3A C1A C9A 109.9(2)
F2A C2A F3A 106.5(2)
F2A C2A F1A 107.2(2)
F3A C2A F1A 106.4(2)
F2A C2A C1A 111.5(2)
F3A C2A C1A 112.9(2)
F1A C2A C1A 112.0(2)
C4A C3A C8A 119.3(2)
C4A C3A C1A 120.7(2)
C8A C3A C1A 119.9(2)
C5A C4A C3A 120.1(3)
C6A C5A C4A 120.4(3)
C5A C6A C7A 120.0(2)
C6A C7A C8A 120.2(3)
C7A C8A C3A 120.0(3)
N1A C9A C1A 112.1(2)
O2A C10A N1A 124.9(2)
C10B N1B C9B 122.8(2)
O1B C1B C2B 103.8(2)
O1B C1B C3B 112.1(2)
C2B C1B C3B 107.84(18)
O1B C1B C9B 110.07(18)
C2B C1B C9B 112.0(2)
C3B C1B C9B 110.9(2)
F2B C2B F1B 107.4(2)
F2B C2B F3B 106.3(2)
F1B C2B F3B 106.3(2)
F2B C2B C1B 111.8(2)
F1B C2B C1B 111.6(2)
F3B C2B C1B 113.02(19)
C4B C3B C8B 119.1(2)
C4B C3B C1B 119.9(2)
C8B C3B C1B 120.9(2)
C3B C4B C5B 120.3(2)
C6B C5B C4B 120.2(2)
C5B C6B C7B 119.9(2)
C6B C7B C8B 120.4(3)
C7B C8B C3B 120.1(2)
N1B C9B C1B 111.9(2)
O2B C10B N1B 124.9(2)

loop_
_geom_bond_atom_site_label_1
_geom_bond_atom_site_label_2
_geom_bond_distance
F1A C2A 1.342(3)
F2A C2A 1.336(3)
F3A C2A 1.341(3)
O1A C1A 1.415(3)
O2A C10A 1.230(3)
N1A C10A 1.321(3)
N1A C9A 1.459(3)
C1A C2A 1.527(4)
C1A C3A 1.529(3)
C1A C9A 1.540(3)
C3A C4A 1.393(4)
C3A C8A 1.394(4)
C4A C5A 1.388(4)
C5A C6A 1.379(5)
C6A C7A 1.383(5)
C7A C8A 1.393(4)
F1B C2B 1.342(3)
F2B C2B 1.334(3)
F3B C2B 1.345(3)
O1B C1B 1.417(3)
O2B C10B 1.233(3)
N1B C10B 1.317(3)
N1B C9B 1.454(3)
C1B C2B 1.526(4)
C1B C3B 1.529(3)
C1B C9B 1.538(3)
C3B C4B 1.391(4)
C3B C8B 1.397(4)
C4B C5B 1.389(4)
C5B C6B 1.383(4)
C6B C7B 1.380(4)
C7B C8B 1.390(4)

loop_
_geom_hbond_atom_site_label_D
_geom_hbond_atom_site_label_H
_geom_hbond_atom_site_label_A
_geom_hbond_distance_DH
_geom_hbond_distance_HA
_geom_hbond_distance_DA
_geom_hbond_angle_DHA
_geom_hbond_site_symmetry_A
O1A H1AO O2B 0.88 1.77 2.635(3) 163.5 1_465
N1A H1A O1B 0.88 2.11 2.946(3) 158.3 1_565
C9A H9A1 O2B 0.99 2.55 3.507(3) 162.2 1_455
O1B H1BO O2A 0.93 1.73 2.653(3) 174.1 .
N1B H1B O1A 0.88 2.13 2.962(3) 157.9 1_545
C9B H9B1 O2A 0.99 2.54 3.507(3) 165.0 1_655
